data_4302410
loop_
_publ_author_name
'Zhongjian Zhang'
'Xiaoping Xu'
'Wenyi Li'
'Yingming Yao'
'Yong Zhang'
'Qi Shen'
'Yunjie Luo'

_publ_section_title
;
Synthesis of Rare-Earth Metal Amides Bearing an Imidazolidine-Bridged
Bis(phenolato) Ligand and Their Application in the Polymerization
of l-Lactide
;
_journal_name_full 'Inorganic Chemistry'
_journal_page_first 5715
_journal_page_last 5724
_journal_paper_doi 10.1021/ic802177y
_journal_volume 48
_journal_year 2009
_chemical_formula_moiety 'C43 H76 N3 Nd O3 Si2, C7 H8'
_chemical_formula_sum 'C50 H84 N3 Nd O3 Si2'
_chemical_formula_weight 975.62
_chemical_name_systematic
; 
 ? 
;
_space_group_IT_number 14
_symmetry_cell_setting monoclinic
_symmetry_Int_Tables_number 14
_symmetry_space_group_name_Hall '-P 2ybc'
_symmetry_space_group_name_H-M 'P 1 21/c 1'
_atom_sites_solution_hydrogens geom
_atom_sites_solution_primary direct
_atom_sites_solution_secondary difmap
_audit_creation_method SHELXL-97
_cell_angle_alpha 90.00
_cell_angle_beta 112.249(3)
_cell_angle_gamma 90.00
_cell_formula_units_Z 4
_cell_length_a 14.9057(18)
_cell_length_b 32.608(3)
_cell_length_c 12.3209(15)
_cell_measurement_reflns_used 18533
_cell_measurement_temperature 293(2)
_cell_measurement_theta_max 25.3
_cell_measurement_theta_min 3.0
_cell_volume 5542.7(11)
_computing_cell_refinement CrystalClear
_computing_data_collection CrystalClear
_computing_data_reduction CrystalStructure
_computing_structure_refinement 'SHELXL-97 (Sheldrick, 1997)'
_computing_structure_solution 'SHELXS-97 (Sheldrick, 1990)'
_diffrn_ambient_temperature 293(2)
_diffrn_detector_area_resol_mean 7.31
_diffrn_measured_fraction_theta_full 0.997
_diffrn_measured_fraction_theta_max 0.997
_diffrn_measurement_device_type 'Rigaku Mercury'
_diffrn_measurement_method \w
_diffrn_radiation_monochromator graphite
_diffrn_radiation_source 'fine-focus sealed tube'
_diffrn_radiation_type MoK\a
_diffrn_radiation_wavelength 0.71070
_diffrn_reflns_av_R_equivalents 0.0840
_diffrn_reflns_av_sigmaI/netI 0.0750
_diffrn_reflns_limit_h_max 17
_diffrn_reflns_limit_h_min -17
_diffrn_reflns_limit_k_max 39
_diffrn_reflns_limit_k_min -38
_diffrn_reflns_limit_l_max 14
_diffrn_reflns_limit_l_min -14
_diffrn_reflns_number 51669
_diffrn_reflns_theta_full 25.35
_diffrn_reflns_theta_max 25.35
_diffrn_reflns_theta_min 3.02
_exptl_absorpt_coefficient_mu 1.018
_exptl_absorpt_correction_T_max 0.816
_exptl_absorpt_correction_T_min 0.683
_exptl_absorpt_correction_type multi-scan
_exptl_absorpt_process_details 'Jacobson, R. (1998) Private communication'
_exptl_crystal_colour blue
_exptl_crystal_density_diffrn 1.169
_exptl_crystal_density_method 'not measured'
_exptl_crystal_description block
_exptl_crystal_F_000 2068
_exptl_crystal_size_max 0.63
_exptl_crystal_size_mid 0.29
_exptl_crystal_size_min 0.20
_refine_diff_density_max 0.797
_refine_diff_density_min -0.659
_refine_diff_density_rms 0.089
_refine_ls_extinction_method none
_refine_ls_goodness_of_fit_ref 1.152
_refine_ls_hydrogen_treatment constr
_refine_ls_matrix_type full
_refine_ls_number_parameters 520
_refine_ls_number_reflns 10110
_refine_ls_number_restraints 36
_refine_ls_restrained_S_all 1.159
_refine_ls_R_factor_all 0.1170
_refine_ls_R_factor_gt 0.0874
_refine_ls_shift/su_max 0.002
_refine_ls_shift/su_mean 0.000
_refine_ls_structure_factor_coef Fsqd
_refine_ls_weighting_details 'calc w=1/[\s^2^(Fo^2^)+(0.0477P)^2^+20.0438P] where P=(Fo^2^+2Fc^2^)/3'
_refine_ls_weighting_scheme calc
_refine_ls_wR_factor_gt 0.1625
_refine_ls_wR_factor_ref 0.1743
_reflns_number_gt 7848
_reflns_number_total 10110
_reflns_threshold_expression >2sigma(I)
_cod_data_source_file ic802177y_si_001_3.cif
_cod_data_source_block complex3
_cod_original_cell_volume 5542.6(11)
_cod_original_sg_symbol_H-M 'P 21/c'
_cod_database_code 4302410

loop_
_symmetry_equiv_pos_as_xyz
'x, y, z'
'-x, y+1/2, -z+1/2'
'-x, -y, -z'
'x, -y-1/2, z-1/2'

loop_
_atom_site_label
_atom_site_type_symbol
_atom_site_fract_x
_atom_site_fract_y
_atom_site_fract_z
_atom_site_U_iso_or_equiv
_atom_site_adp_type
_atom_site_occupancy
_atom_site_symmetry_multiplicity
_atom_site_calc_flag
_atom_site_refinement_flags
_atom_site_disorder_assembly
_atom_site_disorder_group
Nd1 Nd 1.10034(3) 0.137596(12) 0.30409(3) 0.04288(15) Uani 1 1 d . . .
Si1 Si 1.31795(18) 0.13895(9) 0.5540(3) 0.0759(8) Uani 1 1 d . . .
Si2 Si 1.3133(2) 0.19383(9) 0.3576(3) 0.0805(8) Uani 1 1 d . . .
O1 O 1.0201(4) 0.16053(15) 0.1228(4) 0.0520(13) Uani 1 1 d . . .
O2 O 1.0252(4) 0.08383(16) 0.3436(4) 0.0541(13) Uani 1 1 d . . .
O3 O 1.1832(4) 0.08528(18) 0.2197(5) 0.0704(16) Uani 1 1 d D . .
N1 N 1.0167(4) 0.20753(17) 0.3145(5) 0.0419(14) Uani 1 1 d . . .
N2 N 1.0129(4) 0.16167(17) 0.4425(5) 0.0414(14) Uani 1 1 d . . .
N3 N 1.2588(4) 0.1602(2) 0.4189(6) 0.0586(17) Uani 1 1 d . . .
C1 C 0.9457(5) 0.1835(2) 0.0537(6) 0.0437(17) Uani 1 1 d . . .
C2 C 0.8932(6) 0.1729(2) -0.0652(6) 0.0491(19) Uani 1 1 d . . .
C3 C 0.8124(6) 0.1968(2) -0.1293(6) 0.053(2) Uani 1 1 d . . .
H3 H 0.7777 0.1897 -0.2071 0.063 Uiso 1 1 calc R . .
C4 C 0.7806(5) 0.2303(2) -0.0840(7) 0.0496(19) Uani 1 1 d . . .
C5 C 0.8365(5) 0.2407(2) 0.0307(6) 0.0476(18) Uani 1 1 d . . .
H5 H 0.8184 0.2633 0.0639 0.057 Uiso 1 1 calc R . .
C6 C 0.9179(5) 0.2189(2) 0.0977(6) 0.0451(17) Uani 1 1 d . . .
C7 C 0.9436(6) 0.0739(2) 0.3598(6) 0.0480(18) Uani 1 1 d . . .
C8 C 0.8920(6) 0.0373(2) 0.3135(7) 0.0498(19) Uani 1 1 d . . .
C9 C 0.8034(6) 0.0314(2) 0.3247(7) 0.055(2) Uani 1 1 d . . .
H9 H 0.7684 0.0080 0.2914 0.066 Uiso 1 1 calc R . .
C10 C 0.7637(6) 0.0580(2) 0.3819(7) 0.0520(19) Uani 1 1 d . . .
C11 C 0.8196(6) 0.0921(2) 0.4325(7) 0.0531(19) Uani 1 1 d . . .
H11 H 0.7958 0.1107 0.4724 0.064 Uiso 1 1 calc R . .
C12 C 0.9085(5) 0.0999(2) 0.4268(6) 0.0458(18) Uani 1 1 d . . .
C13 C 0.9773(6) 0.2371(2) 0.2174(6) 0.0514(19) Uani 1 1 d . . .
H13A H 1.0310 0.2523 0.2108 0.062 Uiso 1 1 calc R . .
H13B H 0.9369 0.2566 0.2376 0.062 Uiso 1 1 calc R . .
C14 C 0.9463(5) 0.1825(2) 0.3389(6) 0.0455(18) Uani 1 1 d . . .
H14A H 0.9134 0.1636 0.2756 0.055 Uiso 1 1 calc R . .
H14B H 0.8990 0.1989 0.3560 0.055 Uiso 1 1 calc R . .
C15 C 1.0686(6) 0.2285(2) 0.4287(6) 0.053(2) Uani 1 1 d . . .
H15A H 1.0353 0.2533 0.4353 0.064 Uiso 1 1 calc R . .
H15B H 1.1347 0.2352 0.4387 0.064 Uiso 1 1 calc R . .
C16 C 1.0662(6) 0.1963(2) 0.5178(6) 0.053(2) Uani 1 1 d . . .
H16A H 1.1312 0.1881 0.5685 0.063 Uiso 1 1 calc R . .
H16B H 1.0322 0.2064 0.5657 0.063 Uiso 1 1 calc R . .
C17 C 0.9688(6) 0.1334(2) 0.5006(6) 0.0499(18) Uani 1 1 d . . .
H17A H 0.9288 0.1493 0.5315 0.060 Uiso 1 1 calc R . .
H17B H 1.0203 0.1211 0.5668 0.060 Uiso 1 1 calc R . .
C18 C 0.9254(7) 0.1376(2) -0.1251(7) 0.060(2) Uani 1 1 d . . .
C19 C 0.8586(8) 0.1323(3) -0.2545(7) 0.094(4) Uani 1 1 d . . .
H19A H 0.7946 0.1252 -0.2598 0.141 Uiso 1 1 calc R . .
H19B H 0.8833 0.1108 -0.2887 0.141 Uiso 1 1 calc R . .
H19C H 0.8563 0.1574 -0.2960 0.141 Uiso 1 1 calc R . .
C20 C 0.9230(8) 0.0970(2) -0.0627(8) 0.078(3) Uani 1 1 d . . .
H20A H 0.9615 0.0996 0.0195 0.116 Uiso 1 1 calc R . .
H20B H 0.9488 0.0755 -0.0954 0.116 Uiso 1 1 calc R . .
H20C H 0.8573 0.0907 -0.0733 0.116 Uiso 1 1 calc R . .
C21 C 1.0267(7) 0.1471(3) -0.1211(8) 0.077(3) Uani 1 1 d . . .
H21A H 1.0242 0.1708 -0.1685 0.116 Uiso 1 1 calc R . .
H21B H 1.0506 0.1241 -0.1506 0.116 Uiso 1 1 calc R . .
H21C H 1.0693 0.1525 -0.0416 0.116 Uiso 1 1 calc R . .
C22 C 0.6852(6) 0.2520(3) -0.1562(8) 0.061(2) Uani 1 1 d . . .
C23 C 0.6028(7) 0.2285(4) -0.1414(11) 0.111(4) Uani 1 1 d . . .
H23A H 0.6089 0.2301 -0.0611 0.166 Uiso 1 1 calc R . .
H23B H 0.6052 0.2003 -0.1627 0.166 Uiso 1 1 calc R . .
H23C H 0.5420 0.2403 -0.1910 0.166 Uiso 1 1 calc R . .
C24 C 0.6707(8) 0.2540(4) -0.2850(9) 0.120(5) Uani 1 1 d . . .
H24A H 0.6121 0.2688 -0.3275 0.180 Uiso 1 1 calc R . .
H24B H 0.6660 0.2267 -0.3159 0.180 Uiso 1 1 calc R . .
H24C H 0.7247 0.2679 -0.2928 0.180 Uiso 1 1 calc R . .
C25 C 0.6831(7) 0.2954(3) -0.1141(10) 0.093(3) Uani 1 1 d . . .
H25A H 0.7396 0.3099 -0.1129 0.139 Uiso 1 1 calc R . .
H25B H 0.6823 0.2949 -0.0366 0.139 Uiso 1 1 calc R . .
H25C H 0.6260 0.3091 -0.1663 0.139 Uiso 1 1 calc R . .
C26 C 0.9337(7) 0.0043(2) 0.2572(7) 0.058(2) Uani 1 1 d . . .
C27 C 0.8678(8) -0.0335(3) 0.2194(10) 0.091(3) Uani 1 1 d . . .
H27A H 0.8608 -0.0455 0.2869 0.137 Uiso 1 1 calc R . .
H27B H 0.8961 -0.0531 0.1838 0.137 Uiso 1 1 calc R . .
H27C H 0.8053 -0.0254 0.1640 0.137 Uiso 1 1 calc R . .
C28 C 1.0303(7) -0.0099(3) 0.3463(8) 0.077(3) Uani 1 1 d . . .
H28A H 1.0695 0.0135 0.3818 0.115 Uiso 1 1 calc R . .
H28B H 1.0629 -0.0263 0.3078 0.115 Uiso 1 1 calc R . .
H28C H 1.0196 -0.0260 0.4056 0.115 Uiso 1 1 calc R . .
C29 C 0.9452(8) 0.0212(3) 0.1472(7) 0.072(3) Uani 1 1 d . . .
H29A H 0.8861 0.0343 0.0982 0.109 Uiso 1 1 calc R . .
H29B H 0.9596 -0.0009 0.1050 0.109 Uiso 1 1 calc R . .
H29C H 0.9972 0.0408 0.1696 0.109 Uiso 1 1 calc R . .
C30 C 0.6641(6) 0.0507(3) 0.3912(8) 0.071(3) Uani 1 1 d D . .
C31 C 0.5979(16) 0.0243(7) 0.2862(18) 0.103(5) Uiso 0.50 1 d PD . .
C31' C 0.6290(18) 0.0071(6) 0.367(2) 0.103(5) Uiso 0.50 1 d PD . .
C32 C 0.6124(17) 0.0908(6) 0.393(2) 0.098(7) Uiso 0.50 1 d PD . .
C32' C 0.5936(16) 0.0840(7) 0.321(2) 0.098(7) Uiso 0.50 1 d PD . .
C33 C 0.6819(17) 0.0254(7) 0.5011(17) 0.100(7) Uiso 0.50 1 d PD . .
C33' C 0.6736(18) 0.0560(8) 0.5193(16) 0.106(8) Uiso 0.50 1 d PD . .
C34 C 1.2388(7) 0.1002(3) 0.5857(9) 0.090(3) Uani 1 1 d . . .
H34A H 1.1841 0.1138 0.5929 0.135 Uiso 1 1 calc R . .
H34B H 1.2751 0.0863 0.6577 0.135 Uiso 1 1 calc R . .
H34C H 1.2165 0.0807 0.5229 0.135 Uiso 1 1 calc R . .
C35 C 1.3498(9) 0.1770(4) 0.6776(10) 0.128(5) Uani 1 1 d . . .
H35A H 1.3841 0.1996 0.6616 0.192 Uiso 1 1 calc R . .
H35B H 1.3901 0.1640 0.7494 0.192 Uiso 1 1 calc R . .
H35C H 1.2916 0.1867 0.6847 0.192 Uiso 1 1 calc R . .
C36 C 1.4321(8) 0.1118(5) 0.5741(13) 0.150(6) Uani 1 1 d . . .
H36A H 1.4206 0.0924 0.5118 0.225 Uiso 1 1 calc R . .
H36B H 1.4547 0.0976 0.6480 0.225 Uiso 1 1 calc R . .
H36C H 1.4800 0.1313 0.5731 0.225 Uiso 1 1 calc R . .
C37 C 1.2257(8) 0.2124(4) 0.2132(10) 0.117(4) Uani 1 1 d . . .
H37A H 1.2052 0.1898 0.1594 0.175 Uiso 1 1 calc R . .
H37B H 1.2564 0.2327 0.1825 0.175 Uiso 1 1 calc R . .
H37C H 1.1704 0.2243 0.2232 0.175 Uiso 1 1 calc R . .
C38 C 1.4163(10) 0.1715(5) 0.3260(16) 0.173(8) Uani 1 1 d . . .
H38A H 1.4713 0.1682 0.3980 0.259 Uiso 1 1 calc R . .
H38B H 1.4329 0.1896 0.2750 0.259 Uiso 1 1 calc R . .
H38C H 1.3976 0.1453 0.2886 0.259 Uiso 1 1 calc R . .
C39 C 1.3615(12) 0.2409(4) 0.4464(13) 0.164(7) Uani 1 1 d . . .
H39A H 1.3087 0.2587 0.4409 0.246 Uiso 1 1 calc R . .
H39B H 1.4046 0.2548 0.4172 0.246 Uiso 1 1 calc R . .
H39C H 1.3962 0.2333 0.5269 0.246 Uiso 1 1 calc R . .
C40 C 1.2088(18) 0.0443(6) 0.271(2) 0.095(7) Uiso 0.50 1 d PD . .
C40' C 1.2531(15) 0.0584(6) 0.3095(16) 0.082(6) Uiso 0.50 1 d PD . .
C41 C 1.251(2) 0.0229(7) 0.193(2) 0.111(8) Uiso 0.50 1 d PD . .
C41' C 1.2997(17) 0.0321(7) 0.2452(18) 0.089(7) Uiso 0.50 1 d PD . .
C42 C 1.2967(18) 0.0581(7) 0.147(2) 0.104(9) Uiso 0.50 1 d PD . .
C42' C 1.257(2) 0.0448(8) 0.1176(19) 0.106(9) Uiso 0.50 1 d PD . .
C43 C 1.2225(15) 0.0921(6) 0.1287(16) 0.078(6) Uiso 0.50 1 d PD . .
C43' C 1.1792(16) 0.0763(7) 0.1017(15) 0.088(7) Uiso 0.50 1 d PD . .
C44 C 0.646(2) 0.1043(11) 1.023(4) 0.175(4) Uiso 0.50 1 d PD . .
C44' C 0.609(2) 0.1155(12) 1.037(4) 0.175(4) Uiso 0.50 1 d PD . .
C45 C 0.645(2) 0.0637(11) 0.989(3) 0.175(4) Uiso 0.50 1 d PD . .
C45' C 0.577(2) 0.0804(10) 0.967(3) 0.175(4) Uiso 0.50 1 d PD . .
C46 C 0.552(3) 0.0438(10) 0.940(3) 0.175(4) Uiso 0.50 1 d PD . .
C46' C 0.476(3) 0.0720(11) 0.916(4) 0.175(4) Uiso 0.50 1 d PD . .
C47 C 0.462(3) 0.0607(11) 0.935(4) 0.175(4) Uiso 0.50 1 d PD . .
C47' C 0.407(2) 0.0946(11) 0.944(3) 0.175(4) Uiso 0.50 1 d PD . .
C48 C 0.467(2) 0.1030(11) 0.967(4) 0.175(4) Uiso 0.50 1 d PD . .
C48' C 0.435(2) 0.1325(10) 0.998(3) 0.175(4) Uiso 0.50 1 d PD . .
C49 C 0.556(3) 0.1232(12) 1.014(4) 0.175(4) Uiso 0.50 1 d PD . .
C49' C 0.532(2) 0.1421(10) 1.039(4) 0.175(4) Uiso 0.50 1 d PD . .
C50 C 0.745(2) 0.1218(13) 1.096(4) 0.175(4) Uiso 0.50 1 d PD . .
C50' C 0.710(2) 0.1331(13) 1.087(4) 0.175(4) Uiso 0.50 1 d PD . .

loop_
_atom_site_aniso_label
_atom_site_aniso_U_11
_atom_site_aniso_U_22
_atom_site_aniso_U_33
_atom_site_aniso_U_23
_atom_site_aniso_U_13
_atom_site_aniso_U_12
Nd1 0.0427(2) 0.0413(2) 0.0476(2) 0.0006(2) 0.02049(18) 0.0037(2)
Si1 0.0509(14) 0.0773(18) 0.0875(19) 0.0061(16) 0.0128(13) 0.0020(14)
Si2 0.0571(16) 0.081(2) 0.108(2) 0.0036(17) 0.0365(16) -0.0163(14)
O1 0.058(3) 0.048(3) 0.048(3) -0.003(3) 0.018(3) 0.015(3)
O2 0.060(3) 0.049(3) 0.061(3) -0.008(3) 0.033(3) -0.003(3)
O3 0.076(4) 0.068(4) 0.076(4) 0.001(3) 0.039(3) 0.020(3)
N1 0.040(3) 0.041(3) 0.044(3) -0.005(3) 0.015(3) -0.001(3)
N2 0.051(4) 0.036(3) 0.040(3) 0.000(3) 0.021(3) -0.001(3)
N3 0.039(4) 0.061(4) 0.076(5) 0.000(4) 0.022(3) -0.001(3)
C1 0.040(4) 0.045(4) 0.047(4) 0.000(4) 0.019(3) 0.000(3)
C2 0.064(5) 0.041(4) 0.042(4) 0.002(3) 0.020(4) -0.006(4)
C3 0.059(5) 0.054(5) 0.041(4) 0.001(4) 0.015(4) -0.005(4)
C4 0.045(4) 0.054(5) 0.052(5) 0.001(4) 0.020(4) -0.005(4)
C5 0.049(4) 0.043(4) 0.055(5) 0.001(4) 0.024(4) 0.005(4)
C6 0.050(5) 0.044(4) 0.046(4) 0.000(3) 0.024(4) -0.001(4)
C7 0.059(5) 0.037(4) 0.053(5) 0.004(4) 0.028(4) 0.006(4)
C8 0.068(5) 0.033(4) 0.053(5) 0.006(3) 0.028(4) 0.004(4)
C9 0.066(5) 0.042(4) 0.057(5) -0.005(4) 0.023(4) -0.008(4)
C10 0.051(5) 0.046(5) 0.064(5) 0.007(4) 0.027(4) 0.004(4)
C11 0.058(5) 0.044(4) 0.060(5) 0.001(4) 0.026(4) 0.007(4)
C12 0.053(5) 0.036(4) 0.052(4) 0.004(3) 0.024(4) -0.003(3)
C13 0.063(5) 0.037(4) 0.055(5) 0.000(4) 0.023(4) 0.000(4)
C14 0.045(4) 0.043(4) 0.048(4) -0.006(3) 0.016(4) 0.003(3)
C15 0.065(5) 0.041(4) 0.049(4) -0.011(4) 0.018(4) -0.004(4)
C16 0.065(5) 0.045(4) 0.046(4) -0.014(4) 0.019(4) -0.008(4)
C17 0.060(5) 0.048(4) 0.046(4) -0.003(4) 0.025(4) -0.003(4)
C18 0.090(6) 0.046(5) 0.049(5) 0.001(4) 0.033(4) 0.007(5)
C19 0.139(10) 0.087(7) 0.047(5) -0.009(5) 0.025(6) 0.023(7)
C20 0.128(9) 0.043(5) 0.065(6) -0.002(4) 0.041(6) 0.005(5)
C21 0.115(8) 0.060(6) 0.078(6) 0.001(5) 0.062(6) 0.027(5)
C22 0.043(5) 0.068(6) 0.070(6) 0.009(5) 0.021(4) 0.005(4)
C23 0.058(6) 0.111(9) 0.156(11) 0.017(8) 0.031(7) -0.004(6)
C24 0.102(9) 0.173(13) 0.073(7) 0.040(8) 0.019(6) 0.080(9)
C25 0.055(6) 0.083(7) 0.121(9) 0.012(7) 0.012(6) 0.020(5)
C26 0.082(6) 0.038(4) 0.066(5) -0.006(4) 0.041(5) 0.000(4)
C27 0.127(9) 0.053(6) 0.116(9) -0.023(6) 0.072(8) -0.014(6)
C28 0.100(8) 0.055(6) 0.093(7) 0.013(5) 0.056(6) 0.025(5)
C29 0.116(8) 0.048(5) 0.065(6) -0.005(4) 0.047(6) 0.004(5)
C30 0.057(5) 0.063(6) 0.098(7) 0.003(5) 0.035(5) -0.002(5)
C34 0.082(7) 0.091(8) 0.086(7) 0.022(6) 0.019(6) -0.004(6)
C35 0.124(10) 0.122(11) 0.095(9) -0.010(8) -0.008(8) -0.027(9)
C36 0.069(8) 0.189(15) 0.186(15) 0.055(12) 0.043(9) 0.047(9)
C37 0.092(8) 0.140(11) 0.122(10) 0.045(9) 0.044(8) -0.014(8)
C38 0.099(10) 0.188(16) 0.27(2) 0.087(15) 0.118(13) 0.031(10)
C39 0.218(17) 0.121(12) 0.153(13) -0.026(10) 0.069(13) -0.098(12)

loop_
_atom_type_symbol
_atom_type_description
_atom_type_scat_dispersion_real
_atom_type_scat_dispersion_imag
_atom_type_scat_source
C C 0.0033 0.0016 'International Tables Vol C Tables 4.2.6.8 and 6.1.1.4'
H H 0.0000 0.0000 'International Tables Vol C Tables 4.2.6.8 and 6.1.1.4'
N N 0.0061 0.0033 'International Tables Vol C Tables 4.2.6.8 and 6.1.1.4'
Nd Nd -0.1943 3.0179 'International Tables Vol C Tables 4.2.6.8 and 6.1.1.4'
O O 0.0106 0.0060 'International Tables Vol C Tables 4.2.6.8 and 6.1.1.4'
Si Si 0.0817 0.0704 'International Tables Vol C Tables 4.2.6.8 and 6.1.1.4'

loop_
_geom_angle_atom_site_label_1
_geom_angle_atom_site_label_2
_geom_angle_atom_site_label_3
_geom_angle
_geom_angle_site_symmetry_1
_geom_angle_site_symmetry_3
_geom_angle_publ_flag
O1 Nd1 O2 111.06(19) . . ?
O1 Nd1 N3 122.1(2) . . ?
O2 Nd1 N3 125.8(2) . . ?
O1 Nd1 O3 88.56(18) . . ?
O2 Nd1 O3 85.66(19) . . ?
N3 Nd1 O3 85.6(2) . . ?
O1 Nd1 N1 70.88(17) . . ?
O2 Nd1 N1 112.61(18) . . ?
N3 Nd1 N1 94.9(2) . . ?
O3 Nd1 N1 156.10(18) . . ?
O1 Nd1 N2 109.90(17) . . ?
O2 Nd1 N2 71.31(17) . . ?
N3 Nd1 N2 98.5(2) . . ?
O3 Nd1 N2 154.32(18) . . ?
N1 Nd1 N2 49.26(17) . . ?
O1 Nd1 C14 79.81(18) . . ?
O2 Nd1 C14 82.71(19) . . ?
N3 Nd1 C14 115.0(2) . . ?
O3 Nd1 C14 159.3(2) . . ?
N3 Si1 C36 115.7(5) . . ?
N3 Si1 C34 110.1(4) . . ?
C36 Si1 C34 105.7(6) . . ?
N3 Si1 C35 113.6(5) . . ?
C36 Si1 C35 105.6(7) . . ?
C34 Si1 C35 105.2(6) . . ?
N3 Si2 C39 114.4(5) . . ?
N3 Si2 C37 110.7(4) . . ?
C39 Si2 C37 105.5(7) . . ?
N3 Si2 C38 114.2(5) . . ?
C39 Si2 C38 106.1(8) . . ?
C37 Si2 C38 105.2(7) . . ?
C1 O1 Nd1 145.6(4) . . ?
C7 O2 Nd1 141.1(4) . . ?
C43' O3 C43 31.5(10) . . ?
C43' O3 C40 98.9(13) . . ?
C43 O3 C40 110.9(12) . . ?
C43' O3 C40' 112.1(11) . . ?
C43 O3 C40' 106.8(12) . . ?
C40 O3 C40' 31.3(11) . . ?
C43' O3 Nd1 134.2(9) . . ?
C43 O3 Nd1 127.4(9) . . ?
C40 O3 Nd1 121.3(9) . . ?
C40' O3 Nd1 113.7(8) . . ?
C14 N1 C13 116.1(6) . . ?
C14 N1 C15 102.7(5) . . ?
C13 N1 C15 111.8(5) . . ?
C14 N1 Nd1 85.2(4) . . ?
C13 N1 Nd1 125.4(4) . . ?
C15 N1 Nd1 110.9(4) . . ?
C14 N2 C17 116.0(6) . . ?
C14 N2 C16 102.6(5) . . ?
C17 N2 C16 113.9(5) . . ?
C14 N2 Nd1 84.9(4) . . ?
C17 N2 Nd1 123.6(4) . . ?
C16 N2 Nd1 110.7(4) . . ?
Si2 N3 Si1 122.5(4) . . ?
Si2 N3 Nd1 118.1(4) . . ?
Si1 N3 Nd1 119.1(3) . . ?
O1 C1 C6 120.6(6) . . ?
O1 C1 C2 121.3(6) . . ?
C6 C1 C2 118.2(7) . . ?
C3 C2 C1 117.9(7) . . ?
C3 C2 C18 120.2(7) . . ?
C1 C2 C18 121.9(7) . . ?
C4 C3 C2 124.2(7) . . ?
C4 C3 H3 117.9 . . ?
C2 C3 H3 117.9 . . ?
C5 C4 C3 115.9(7) . . ?
C5 C4 C22 123.2(7) . . ?
C3 C4 C22 120.7(7) . . ?
C6 C5 C4 122.6(7) . . ?
C6 C5 H5 118.7 . . ?
C4 C5 H5 118.7 . . ?
C5 C6 C1 121.0(7) . . ?
C5 C6 C13 115.8(6) . . ?
C1 C6 C13 123.1(7) . . ?
O2 C7 C12 119.9(7) . . ?
O2 C7 C8 121.8(7) . . ?
C12 C7 C8 118.3(7) . . ?
C9 C8 C7 117.9(7) . . ?
C9 C8 C26 120.7(7) . . ?
C7 C8 C26 121.4(7) . . ?
C10 C9 C8 124.7(7) . . ?
C10 C9 H9 117.7 . . ?
C8 C9 H9 117.7 . . ?
C9 C10 C11 115.6(7) . . ?
C9 C10 C30 123.2(7) . . ?
C11 C10 C30 121.2(7) . . ?
C12 C11 C10 123.4(7) . . ?
C12 C11 H11 118.3 . . ?
C10 C11 H11 118.3 . . ?
C11 C12 C7 119.7(7) . . ?
C11 C12 C17 118.4(7) . . ?
C7 C12 C17 121.7(7) . . ?
N1 C13 C6 115.9(6) . . ?
N1 C13 H13A 108.3 . . ?
C6 C13 H13A 108.3 . . ?
N1 C13 H13B 108.3 . . ?
C6 C13 H13B 108.3 . . ?
H13A C13 H13B 107.4 . . ?
N1 C14 N2 97.9(5) . . ?
N1 C14 H14A 112.2 . . ?
N2 C14 H14A 112.2 . . ?
N1 C14 H14B 112.2 . . ?
N2 C14 H14B 112.2 . . ?
H14A C14 H14B 109.8 . . ?
N1 C15 C16 102.6(6) . . ?
N1 C15 H15A 111.2 . . ?
C16 C15 H15A 111.2 . . ?
N1 C15 H15B 111.2 . . ?
C16 C15 H15B 111.2 . . ?
H15A C15 H15B 109.2 . . ?
N2 C16 C15 103.0(5) . . ?
N2 C16 H16A 111.2 . . ?
C15 C16 H16A 111.2 . . ?
N2 C16 H16B 111.2 . . ?
C15 C16 H16B 111.2 . . ?
H16A C16 H16B 109.1 . . ?
N2 C17 C12 116.3(6) . . ?
N2 C17 H17A 108.2 . . ?
C12 C17 H17A 108.2 . . ?
N2 C17 H17B 108.2 . . ?
C12 C17 H17B 108.2 . . ?
H17A C17 H17B 107.4 . . ?
C21 C18 C19 107.5(7) . . ?
C21 C18 C2 108.5(7) . . ?
C19 C18 C2 112.7(7) . . ?
C21 C18 C20 111.6(8) . . ?
C19 C18 C20 107.0(8) . . ?
C2 C18 C20 109.5(6) . . ?
C18 C19 H19A 109.5 . . ?
C18 C19 H19B 109.5 . . ?
H19A C19 H19B 109.5 . . ?
C18 C19 H19C 109.5 . . ?
H19A C19 H19C 109.5 . . ?
H19B C19 H19C 109.5 . . ?
C18 C20 H20A 109.5 . . ?
C18 C20 H20B 109.5 . . ?
H20A C20 H20B 109.5 . . ?
C18 C20 H20C 109.5 . . ?
H20A C20 H20C 109.5 . . ?
H20B C20 H20C 109.5 . . ?
C18 C21 H21A 109.5 . . ?
C18 C21 H21B 109.5 . . ?
H21A C21 H21B 109.5 . . ?
C18 C21 H21C 109.5 . . ?
H21A C21 H21C 109.5 . . ?
H21B C21 H21C 109.5 . . ?
C25 C22 C23 107.9(8) . . ?
C25 C22 C24 107.6(9) . . ?
C23 C22 C24 110.3(9) . . ?
C25 C22 C4 111.5(7) . . ?
C23 C22 C4 108.3(7) . . ?
C24 C22 C4 111.1(7) . . ?
C22 C23 H23A 109.5 . . ?
C22 C23 H23B 109.5 . . ?
H23A C23 H23B 109.5 . . ?
C22 C23 H23C 109.5 . . ?
H23A C23 H23C 109.5 . . ?
H23B C23 H23C 109.5 . . ?
C22 C24 H24A 109.5 . . ?
C22 C24 H24B 109.5 . . ?
H24A C24 H24B 109.5 . . ?
C22 C24 H24C 109.5 . . ?
H24A C24 H24C 109.5 . . ?
H24B C24 H24C 109.5 . . ?
C22 C25 H25A 109.5 . . ?
C22 C25 H25B 109.5 . . ?
H25A C25 H25B 109.5 . . ?
C22 C25 H25C 109.5 . . ?
H25A C25 H25C 109.5 . . ?
H25B C25 H25C 109.5 . . ?
C28 C26 C29 110.9(7) . . ?
C28 C26 C27 107.2(7) . . ?
C29 C26 C27 107.1(7) . . ?
C28 C26 C8 108.9(7) . . ?
C29 C26 C8 110.4(6) . . ?
C27 C26 C8 112.2(7) . . ?
C26 C27 H27A 109.5 . . ?
C26 C27 H27B 109.5 . . ?
H27A C27 H27B 109.5 . . ?
C26 C27 H27C 109.5 . . ?
H27A C27 H27C 109.5 . . ?
H27B C27 H27C 109.5 . . ?
C26 C28 H28A 109.5 . . ?
C26 C28 H28B 109.5 . . ?
H28A C28 H28B 109.5 . . ?
C26 C28 H28C 109.5 . . ?
H28A C28 H28C 109.5 . . ?
H28B C28 H28C 109.5 . . ?
C26 C29 H29A 109.5 . . ?
C26 C29 H29B 109.5 . . ?
H29A C29 H29B 109.5 . . ?
C26 C29 H29C 109.5 . . ?
H29A C29 H29C 109.5 . . ?
H29B C29 H29C 109.5 . . ?
C31' C30 C33 66.1(13) . . ?
C31' C30 C32 132.4(15) . . ?
C33 C30 C32 111.6(15) . . ?
C31' C30 C32' 116.5(15) . . ?
C33 C30 C32' 137.7(15) . . ?
C32 C30 C32' 32.6(11) . . ?
C31' C30 C33' 101.5(15) . . ?
C33 C30 C33' 39.7(11) . . ?
C32 C30 C33' 74.7(14) . . ?
C32' C30 C33' 106.1(15) . . ?
C31' C30 C10 113.6(11) . . ?
C33 C30 C10 107.5(11) . . ?
C32 C30 C10 111.9(11) . . ?
C32' C30 C10 108.7(11) . . ?
C33' C30 C10 109.8(12) . . ?
C31' C30 C31 41.3(11) . . ?
C33 C30 C31 106.4(14) . . ?
C32 C30 C31 108.9(15) . . ?
C32' C30 C31 80.8(14) . . ?
C33' C30 C31 134.2(15) . . ?
C10 C30 C31 110.3(11) . . ?
Si1 C34 H34A 109.5 . . ?
Si1 C34 H34B 109.5 . . ?
H34A C34 H34B 109.5 . . ?
Si1 C34 H34C 109.5 . . ?
H34A C34 H34C 109.5 . . ?
H34B C34 H34C 109.5 . . ?
Si1 C35 H35A 109.5 . . ?
Si1 C35 H35B 109.5 . . ?
H35A C35 H35B 109.5 . . ?
Si1 C35 H35C 109.5 . . ?
H35A C35 H35C 109.5 . . ?
H35B C35 H35C 109.5 . . ?
Si1 C36 H36A 109.5 . . ?
Si1 C36 H36B 109.5 . . ?
H36A C36 H36B 109.5 . . ?
Si1 C36 H36C 109.5 . . ?
H36A C36 H36C 109.5 . . ?
H36B C36 H36C 109.5 . . ?
Si2 C37 H37A 109.5 . . ?
Si2 C37 H37B 109.5 . . ?
H37A C37 H37B 109.5 . . ?
Si2 C37 H37C 109.5 . . ?
H37A C37 H37C 109.5 . . ?
H37B C37 H37C 109.5 . . ?
Si2 C38 H38A 109.5 . . ?
Si2 C38 H38B 109.5 . . ?
H38A C38 H38B 109.5 . . ?
Si2 C38 H38C 109.5 . . ?
H38A C38 H38C 109.5 . . ?
H38B C38 H38C 109.5 . . ?
Si2 C39 H39A 109.5 . . ?
Si2 C39 H39B 109.5 . . ?
H39A C39 H39B 109.5 . . ?
Si2 C39 H39C 109.5 . . ?
H39A C39 H39C 109.5 . . ?
H39B C39 H39C 109.5 . . ?
O3 C40 C41 104.3(16) . . ?
O3 C40' C41' 106.1(14) . . ?
C40 C41 C42 103.8(18) . . ?
C40' C41' C42' 106.9(17) . . ?
C43 C42 C41 101.3(18) . . ?
C43' C42' C41' 109.1(18) . . ?
O3 C43 C42 104.8(14) . . ?
O3 C43' C42' 105.5(15) . . ?
C45 C44 C49 118(3) . . ?
C45 C44 C50 116(3) . . ?
C49 C44 C50 124(3) . . ?
C45' C44' C49' 114(2) . . ?
C45' C44' C50' 128(3) . . ?
C49' C44' C50' 116(2) . . ?
C44 C45 C46 118(3) . . ?
C44' C45' C46' 120(2) . . ?
C45 C46 C47 125(3) . . ?
C45' C46' C47' 123(3) . . ?
C48 C47 C46 114(3) . . ?
C48' C47' C46' 117(3) . . ?
C49 C48 C47 121(3) . . ?
C49' C48' C47' 118(2) . . ?
C48 C49 C44 123(3) . . ?
C48' C49' C44' 126(3) . . ?

loop_
_geom_bond_atom_site_label_1
_geom_bond_atom_site_label_2
_geom_bond_distance
_geom_bond_site_symmetry_2
_geom_bond_publ_flag
Nd1 O1 2.226(5) . ?
Nd1 O2 2.232(5) . ?
Nd1 N3 2.365(6) . ?
Nd1 O3 2.548(5) . ?
Nd1 N1 2.626(6) . ?
Nd1 N2 2.628(5) . ?
Nd1 C14 2.889(7) . ?
Si1 N3 1.708(7) . ?
Si1 C36 1.849(11) . ?
Si1 C34 1.867(10) . ?
Si1 C35 1.880(12) . ?
Si2 N3 1.702(7) . ?
Si2 C39 1.863(12) . ?
Si2 C37 1.865(11) . ?
Si2 C38 1.868(13) . ?
O1 C1 1.343(8) . ?
O2 C7 1.343(9) . ?
O3 C43' 1.462(15) . ?
O3 C43 1.464(15) . ?
O3 C40 1.467(16) . ?
O3 C40' 1.485(15) . ?
N1 C14 1.447(9) . ?
N1 C13 1.475(9) . ?
N1 C15 1.491(9) . ?
N2 C14 1.455(9) . ?
N2 C17 1.466(9) . ?
N2 C16 1.485(9) . ?
C1 C6 1.401(10) . ?
C1 C2 1.418(10) . ?
C2 C3 1.400(10) . ?
C2 C18 1.538(11) . ?
C3 C4 1.390(10) . ?
C3 H3 0.9300 . ?
C4 C5 1.383(10) . ?
C4 C22 1.534(11) . ?
C5 C6 1.379(10) . ?
C5 H5 0.9300 . ?
C6 C13 1.524(10) . ?
C7 C12 1.415(10) . ?
C7 C8 1.417(10) . ?
C8 C9 1.392(11) . ?
C8 C26 1.535(10) . ?
C9 C10 1.382(11) . ?
C9 H9 0.9300 . ?
C10 C11 1.388(10) . ?
C10 C30 1.551(11) . ?
C11 C12 1.377(10) . ?
C11 H11 0.9300 . ?
C12 C17 1.487(10) . ?
C13 H13A 0.9700 . ?
C13 H13B 0.9700 . ?
C14 H14A 0.9700 . ?
C14 H14B 0.9700 . ?
C15 C16 1.529(10) . ?
C15 H15A 0.9700 . ?
C15 H15B 0.9700 . ?
C16 H16A 0.9700 . ?
C16 H16B 0.9700 . ?
C17 H17A 0.9700 . ?
C17 H17B 0.9700 . ?
C18 C21 1.525(13) . ?
C18 C19 1.537(12) . ?
C18 C20 1.538(11) . ?
C19 H19A 0.9600 . ?
C19 H19B 0.9600 . ?
C19 H19C 0.9600 . ?
C20 H20A 0.9600 . ?
C20 H20B 0.9600 . ?
C20 H20C 0.9600 . ?
C21 H21A 0.9600 . ?
C21 H21B 0.9600 . ?
C21 H21C 0.9600 . ?
C22 C25 1.514(13) . ?
C22 C23 1.515(12) . ?
C22 C24 1.519(12) . ?
C23 H23A 0.9600 . ?
C23 H23B 0.9600 . ?
C23 H23C 0.9600 . ?
C24 H24A 0.9600 . ?
C24 H24B 0.9600 . ?
C24 H24C 0.9600 . ?
C25 H25A 0.9600 . ?
C25 H25B 0.9600 . ?
C25 H25C 0.9600 . ?
C26 C28 1.515(12) . ?
C26 C29 1.531(11) . ?
C26 C27 1.534(12) . ?
C27 H27A 0.9600 . ?
C27 H27B 0.9600 . ?
C27 H27C 0.9600 . ?
C28 H28A 0.9600 . ?
C28 H28B 0.9600 . ?
C28 H28C 0.9600 . ?
C29 H29A 0.9600 . ?
C29 H29B 0.9600 . ?
C29 H29C 0.9600 . ?
C30 C31' 1.505(16) . ?
C30 C33 1.521(16) . ?
C30 C32 1.525(16) . ?
C30 C32' 1.532(16) . ?
C30 C33' 1.540(16) . ?
C30 C31 1.556(16) . ?
C34 H34A 0.9600 . ?
C34 H34B 0.9600 . ?
C34 H34C 0.9600 . ?
C35 H35A 0.9600 . ?
C35 H35B 0.9600 . ?
C35 H35C 0.9600 . ?
C36 H36A 0.9600 . ?
C36 H36B 0.9600 . ?
C36 H36C 0.9600 . ?
C37 H37A 0.9600 . ?
C37 H37B 0.9600 . ?
C37 H37C 0.9600 . ?
C38 H38A 0.9600 . ?
C38 H38B 0.9600 . ?
C38 H38C 0.9600 . ?
C39 H39A 0.9600 . ?
C39 H39B 0.9600 . ?
C39 H39C 0.9600 . ?
C40 C41 1.506(17) . ?
C40' C41' 1.506(17) . ?
C41 C42 1.550(18) . ?
C41' C42' 1.513(17) . ?
C42 C43 1.521(17) . ?
C42' C43' 1.500(17) . ?
C44 C45 1.384(19) . ?
C44 C49 1.440(19) . ?
C44 C50 1.522(19) . ?
C44' C45' 1.402(19) . ?
C44' C49' 1.442(18) . ?
C44' C50' 1.508(19) . ?
C45 C46 1.430(19) . ?
C45' C46' 1.413(19) . ?
C46 C47 1.436(19) . ?
C46' C47' 1.421(19) . ?
C47 C48 1.427(19) . ?
C47' C48' 1.389(19) . ?
C48 C49 1.394(19) . ?
C48' C49' 1.380(19) . ?
